data_4086756
loop_
_publ_author_name
'L\'eonard, Nadia G.'
'Bezdek, M\'at\'e J.'
'Chirik, Paul J.'

_publ_section_title
;
 Cobalt-Catalyzed C(sp2)--H Borylation with an Air-Stable, Readily
 Prepared Terpyridine Cobalt(II) Bis(acetate) Precatalyst
;
_journal_issue 1
_journal_name_full Organometallics
_journal_page_first 142
_journal_paper_doi 10.1021/acs.organomet.6b00630
_journal_volume 36
_journal_year 2017
_chemical_formula_sum 'C27 H31 Co N4 Si'
_chemical_formula_weight 498.58
_space_group_crystal_system triclinic
_space_group_IT_number 2
_space_group_name_Hall '-P 1'
_space_group_name_H-M_alt 'P -1'
_symmetry_space_group_name_Hall '-P 1'
_symmetry_space_group_name_H-M 'P -1'
_atom_sites_solution_hydrogens geom
_audit_creation_method SHELXL-2014
_audit_update_record
;
2016-03-09 # Formatted by publCIF
;
_cell_angle_alpha 107.693(2)
_cell_angle_beta 90.109(2)
_cell_angle_gamma 98.800(2)
_cell_formula_units_Z 2
_cell_length_a 7.7823(4)
_cell_length_b 12.9312(7)
_cell_length_c 14.5972(7)
_cell_measurement_reflns_used 9898
_cell_measurement_temperature 100(2)
_cell_measurement_theta_max 66.83
_cell_measurement_theta_min 3.18
_cell_volume 1381.19(12)
_computing_cell_refinement 'Bruker SAINT'
_computing_data_collection 'Bruker APEX2'
_computing_data_reduction 'Bruker SAINT'
_computing_molecular_graphics 'Bruker SHELXTL'
_computing_publication_material 'Bruker SHELXTL'
_computing_structure_refinement 'SHELXL-2014 (Sheldrick 2014)'
_computing_structure_solution 'SHELXS-97 (Sheldrick 2008)'
_diffrn_ambient_temperature 100(2)
_diffrn_measured_fraction_theta_full 0.962
_diffrn_measured_fraction_theta_max 0.978
_diffrn_measurement_device_type 'Bruker APEX-II CCD'
_diffrn_measurement_method '\f and \w scans'
_diffrn_radiation_type CuK\a
_diffrn_radiation_wavelength 1.54178
_diffrn_reflns_av_R_equivalents 0.0172
_diffrn_reflns_av_unetI/netI 0.0193
_diffrn_reflns_Laue_measured_fraction_full 0.962
_diffrn_reflns_Laue_measured_fraction_max 0.978
_diffrn_reflns_limit_h_max 9
_diffrn_reflns_limit_h_min -9
_diffrn_reflns_limit_k_max 15
_diffrn_reflns_limit_k_min -15
_diffrn_reflns_limit_l_max 17
_diffrn_reflns_limit_l_min -17
_diffrn_reflns_number 12069
_diffrn_reflns_point_group_measured_fraction_full 0.962
_diffrn_reflns_point_group_measured_fraction_max 0.978
_diffrn_reflns_theta_full 67.679
_diffrn_reflns_theta_max 66.828
_diffrn_reflns_theta_min 3.182
_exptl_absorpt_coefficient_mu 5.431
_exptl_absorpt_correction_T_max 0.7528
_exptl_absorpt_correction_T_min 0.6082
_exptl_absorpt_correction_type multi-scan
_exptl_absorpt_process_details 'TWINABS BRUKER AXS'
_exptl_crystal_colour black
_exptl_crystal_density_diffrn 1.199
_exptl_crystal_description Rectangular
_exptl_crystal_F_000 524
_exptl_crystal_size_max 0.086
_exptl_crystal_size_mid 0.078
_exptl_crystal_size_min 0.054
_refine_diff_density_max 0.334
_refine_diff_density_min -0.336
_refine_diff_density_rms 0.051
_refine_ls_extinction_method none
_refine_ls_goodness_of_fit_ref 1.069
_refine_ls_hydrogen_treatment constr
_refine_ls_matrix_type full
_refine_ls_number_parameters 298
_refine_ls_number_reflns 4812
_refine_ls_number_restraints 0
_refine_ls_restrained_S_all 1.069
_refine_ls_R_factor_all 0.0352
_refine_ls_R_factor_gt 0.0348
_refine_ls_shift/su_max 0.001
_refine_ls_shift/su_mean 0.000
_refine_ls_structure_factor_coef Fsqd
_refine_ls_weighting_details 'w=1/[\s^2^(Fo^2^)+(0.0325P)^2^+1.3662P] where P=(Fo^2^+2Fc^2^)/3'
_refine_ls_weighting_scheme calc
_refine_ls_wR_factor_gt 0.0861
_refine_ls_wR_factor_ref 0.0864
_reflns_Friedel_coverage 0.000
_reflns_number_gt 4743
_reflns_number_total 4812
_reflns_threshold_expression 'I > 2\s(I)'
_cod_data_source_file om6b00630_si_002.cif
_cod_data_source_block nl8
_cod_depositor_comments 'Adding full bibliography for 4086756--4086757.cif.'
_cod_database_code 4086756
_shelx_space_group_comment
;
The symmetry employed for this shelxl refinement is uniquely defined
by the following loop, which should always be used as a source of
symmetry information in preference to the above space-group names.
They are only intended as comments.
;
_shelxl_version_number 2014-3

loop_
_space_group_symop_operation_xyz
'x, y, z'
'-x, -y, -z'

loop_
_atom_site_label
_atom_site_type_symbol
_atom_site_fract_x
_atom_site_fract_y
_atom_site_fract_z
_atom_site_U_iso_or_equiv
_atom_site_adp_type
_atom_site_occupancy
_atom_site_site_symmetry_order
_atom_site_calc_flag
_atom_site_refinement_flags_posn
_atom_site_refinement_flags_adp
C1 C 0.2346(3) 0.62409(16) 0.64661(15) 0.0212(4) Uani 1 1 d . .
H1 H 0.2560 0.6504 0.7145 0.025 Uiso 1 1 calc R U
C2 C 0.1553(3) 0.68643(17) 0.60365(15) 0.0239(4) Uani 1 1 d . .
H2 H 0.1207 0.7530 0.6417 0.029 Uiso 1 1 calc R U
C3 C 0.1256(3) 0.65142(17) 0.50366(15) 0.0227(4) Uani 1 1 d . .
H3 H 0.0721 0.6938 0.4724 0.027 Uiso 1 1 calc R U
C4 C 0.1760(2) 0.55385(16) 0.45174(14) 0.0205(4) Uani 1 1 d . .
H4 H 0.1589 0.5283 0.3836 0.025 Uiso 1 1 calc R U
C5 C 0.2523(2) 0.49253(16) 0.49932(14) 0.0184(4) Uani 1 1 d . .
C6 C 0.3056(2) 0.38747(16) 0.45258(14) 0.0180(4) Uani 1 1 d . .
C7 C 0.2860(3) 0.32719(16) 0.35602(14) 0.0198(4) Uani 1 1 d . .
H7 H 0.2321 0.3547 0.3119 0.024 Uiso 1 1 calc R U
C8 C 0.3454(3) 0.22542(17) 0.32256(14) 0.0202(4) Uani 1 1 d . .
C9 C 0.4281(3) 0.19044(17) 0.39105(14) 0.0201(4) Uani 1 1 d . .
H9 H 0.4736 0.1234 0.3712 0.024 Uiso 1 1 calc R U
C10 C 0.4437(2) 0.25318(16) 0.48739(14) 0.0181(4) Uani 1 1 d . .
C11 C 0.5225(2) 0.23081(16) 0.56779(14) 0.0192(4) Uani 1 1 d . .
C12 C 0.6049(3) 0.14069(17) 0.56126(15) 0.0217(4) Uani 1 1 d . .
H12 H 0.6111 0.0874 0.5005 0.026 Uiso 1 1 calc R U
C13 C 0.6772(3) 0.12875(18) 0.64278(15) 0.0255(5) Uani 1 1 d . .
H13 H 0.7335 0.0675 0.6393 0.031 Uiso 1 1 calc R U
C14 C 0.6659(3) 0.20876(18) 0.73074(15) 0.0275(5) Uani 1 1 d . .
H14 H 0.7148 0.2028 0.7882 0.033 Uiso 1 1 calc R U
C15 C 0.5836(3) 0.29612(18) 0.73353(15) 0.0252(4) Uani 1 1 d . .
H15 H 0.5771 0.3495 0.7942 0.030 Uiso 1 1 calc R U
C16 C 0.3188(3) 0.15785(17) 0.22028(14) 0.0230(4) Uani 1 1 d . .
C17 C 0.2698(3) 0.20065(18) 0.14859(15) 0.0270(5) Uani 1 1 d . .
H17 H 0.2557 0.2758 0.1661 0.032 Uiso 1 1 calc R U
C18 C 0.2414(3) 0.13710(19) 0.05322(15) 0.0310(5) Uani 1 1 d . .
H18 H 0.2081 0.1695 0.0070 0.037 Uiso 1 1 calc R U
C19 C 0.2607(4) 0.02536(19) 0.02304(16) 0.0344(5) Uani 1 1 d . .
C20 C 0.3126(4) -0.01763(19) 0.09429(16) 0.0360(6) Uani 1 1 d . .
H20 H 0.3288 -0.0923 0.0769 0.043 Uiso 1 1 calc R U
C21 C 0.3404(3) 0.04725(18) 0.18944(15) 0.0310(5) Uani 1 1 d . .
H21 H 0.3755 0.0154 0.2357 0.037 Uiso 1 1 calc R U
C22 C 0.1888(5) 0.0091(2) -0.14431(17) 0.0522(8) Uani 1 1 d . .
H22A H 0.1716 -0.0482 -0.2070 0.078 Uiso 1 1 calc R U
H22B H 0.0818 0.0407 -0.1290 0.078 Uiso 1 1 calc R U
H22C H 0.2845 0.0668 -0.1467 0.078 Uiso 1 1 calc R U
C23 C 0.2417(4) -0.1545(2) -0.09912(17) 0.0479(7) Uani 1 1 d . .
H23A H 0.2165 -0.1869 -0.1687 0.072 Uiso 1 1 calc R U
H23B H 0.3593 -0.1641 -0.0828 0.072 Uiso 1 1 calc R U
H23C H 0.1569 -0.1911 -0.0648 0.072 Uiso 1 1 calc R U
C24 C 0.4269(3) 0.52035(17) 0.78349(14) 0.0217(4) Uani 1 1 d . .
H24A H 0.5351 0.5078 0.8112 0.026 Uiso 1 1 calc R U
H24B H 0.4426 0.5989 0.7868 0.026 Uiso 1 1 calc R U
C25 C 0.2878(3) 0.5887(2) 0.98724(16) 0.0350(5) Uani 1 1 d . .
H25A H 0.1905 0.5733 1.0262 0.052 Uiso 1 1 calc R U
H25B H 0.3956 0.5768 1.0145 0.052 Uiso 1 1 calc R U
H25C H 0.2997 0.6652 0.9872 0.052 Uiso 1 1 calc R U
C26 C 0.0314(3) 0.5161(2) 0.81519(18) 0.0395(6) Uani 1 1 d . .
H26A H -0.0601 0.5015 0.8577 0.059 Uiso 1 1 calc R U
H26B H 0.0404 0.5924 0.8146 0.059 Uiso 1 1 calc R U
H26C H 0.0024 0.4661 0.7498 0.059 Uiso 1 1 calc R U
C27 C 0.2102(4) 0.3502(2) 0.86857(19) 0.0394(6) Uani 1 1 d . .
H27A H 0.1133 0.3415 0.9098 0.059 Uiso 1 1 calc R U
H27B H 0.1828 0.2976 0.8041 0.059 Uiso 1 1 calc R U
H27C H 0.3162 0.3366 0.8962 0.059 Uiso 1 1 calc R U
N1 N 0.2843(2) 0.52696(13) 0.59761(12) 0.0186(3) Uani 1 1 d . .
N2 N 0.3793(2) 0.34974(13) 0.51854(11) 0.0170(3) Uani 1 1 d . .
N3 N 0.5107(2) 0.31099(14) 0.65455(12) 0.0197(3) Uani 1 1 d . .
N4 N 0.2306(4) -0.03846(17) -0.07108(14) 0.0478(6) Uani 1 1 d . .
Si1 Si 0.24528(7) 0.49419(5) 0.86029(4) 0.02340(14) Uani 1 1 d . .
Co1 Co 0.39896(4) 0.43047(2) 0.64630(2) 0.01697(10) Uani 1 1 d . .

loop_
_atom_site_aniso_label
_atom_site_aniso_U_11
_atom_site_aniso_U_22
_atom_site_aniso_U_33
_atom_site_aniso_U_23
_atom_site_aniso_U_13
_atom_site_aniso_U_12
C1 0.0217(10) 0.0186(10) 0.0206(10) 0.0033(8) 0.0019(8) 0.0004(8)
C2 0.0216(10) 0.0192(10) 0.0289(11) 0.0052(9) 0.0028(8) 0.0019(8)
C3 0.0184(10) 0.0215(10) 0.0297(11) 0.0110(9) -0.0008(8) 0.0011(8)
C4 0.0180(10) 0.0212(10) 0.0212(10) 0.0073(8) -0.0009(8) -0.0014(8)
C5 0.0144(9) 0.0211(10) 0.0184(9) 0.0060(8) -0.0001(7) -0.0014(8)
C6 0.0137(9) 0.0219(10) 0.0182(9) 0.0070(8) 0.0002(7) 0.0005(7)
C7 0.0189(10) 0.0229(10) 0.0172(9) 0.0064(8) -0.0002(8) 0.0016(8)
C8 0.0209(10) 0.0213(10) 0.0163(9) 0.0048(8) 0.0020(8) -0.0007(8)
C9 0.0207(10) 0.0202(10) 0.0184(10) 0.0048(8) 0.0027(8) 0.0027(8)
C10 0.0163(9) 0.0195(10) 0.0179(9) 0.0057(8) 0.0023(7) 0.0016(8)
C11 0.0177(9) 0.0208(10) 0.0178(9) 0.0056(8) 0.0022(8) 0.0004(8)
C12 0.0219(10) 0.0222(10) 0.0208(10) 0.0067(8) 0.0030(8) 0.0031(8)
C13 0.0266(11) 0.0261(11) 0.0274(11) 0.0111(9) 0.0036(9) 0.0094(9)
C14 0.0319(12) 0.0309(12) 0.0222(11) 0.0102(9) -0.0021(9) 0.0085(9)
C15 0.0297(11) 0.0288(11) 0.0172(10) 0.0070(9) -0.0012(8) 0.0052(9)
C16 0.0273(11) 0.0230(10) 0.0164(10) 0.0038(8) 0.0002(8) 0.0021(8)
C17 0.0365(12) 0.0223(11) 0.0199(10) 0.0027(9) -0.0013(9) 0.0061(9)
C18 0.0478(14) 0.0271(12) 0.0187(10) 0.0059(9) -0.0053(10) 0.0099(10)
C19 0.0552(16) 0.0279(12) 0.0173(10) 0.0018(9) -0.0037(10) 0.0092(11)
C20 0.0638(17) 0.0218(11) 0.0205(11) 0.0021(9) -0.0034(11) 0.0107(11)
C21 0.0512(14) 0.0250(11) 0.0172(10) 0.0063(9) -0.0013(10) 0.0081(10)
C22 0.098(2) 0.0404(15) 0.0169(11) 0.0006(10) -0.0102(13) 0.0246(15)
C23 0.086(2) 0.0303(13) 0.0222(12) -0.0045(10) -0.0093(13) 0.0186(14)
C24 0.0267(11) 0.0198(10) 0.0172(9) 0.0035(8) -0.0015(8) 0.0038(8)
C25 0.0477(15) 0.0394(14) 0.0195(11) 0.0075(10) 0.0043(10) 0.0153(11)
C26 0.0291(12) 0.0613(17) 0.0350(13) 0.0262(13) 0.0022(10) 0.0051(12)
C27 0.0457(15) 0.0320(13) 0.0416(14) 0.0142(11) 0.0098(12) 0.0034(11)
N1 0.0170(8) 0.0187(8) 0.0181(8) 0.0041(7) 0.0010(6) 0.0002(6)
N2 0.0160(8) 0.0179(8) 0.0160(8) 0.0046(6) 0.0006(6) 0.0004(6)
N3 0.0213(8) 0.0212(9) 0.0160(8) 0.0054(7) 0.0005(7) 0.0015(7)
N4 0.0945(19) 0.0284(11) 0.0177(10) -0.0026(8) -0.0127(11) 0.0211(11)
Si1 0.0275(3) 0.0261(3) 0.0167(3) 0.0067(2) 0.0003(2) 0.0044(2)
Co1 0.01983(17) 0.01734(17) 0.01246(16) 0.00281(12) -0.00020(12) 0.00276(12)

loop_
_atom_type_symbol
_atom_type_description
_atom_type_scat_dispersion_real
_atom_type_scat_dispersion_imag
_atom_type_scat_source
C C 0.0181 0.0091 'International Tables Vol C Tables 4.2.6.8 and 6.1.1.4'
H H 0.0000 0.0000 'International Tables Vol C Tables 4.2.6.8 and 6.1.1.4'
N N 0.0311 0.0180 'International Tables Vol C Tables 4.2.6.8 and 6.1.1.4'
Si Si 0.2541 0.3302 'International Tables Vol C Tables 4.2.6.8 and 6.1.1.4'
Co Co -2.3653 3.6143 'International Tables Vol C Tables 4.2.6.8 and 6.1.1.4'

loop_
_geom_angle_atom_site_label_1
_geom_angle_atom_site_label_2
_geom_angle_atom_site_label_3
_geom_angle
N1 C1 C2 123.71(19)
C1 C2 C3 119.63(19)
C4 C3 C2 118.12(19)
C3 C4 C5 119.83(19)
N1 C5 C4 122.52(18)
N1 C5 C6 112.84(17)
C4 C5 C6 124.64(18)
N2 C6 C7 121.49(18)
N2 C6 C5 110.46(16)
C7 C6 C5 128.04(18)
C6 C7 C8 120.59(18)
C7 C8 C9 116.98(18)
C7 C8 C16 121.21(18)
C9 C8 C16 121.81(18)
C10 C9 C8 120.48(19)
N2 C10 C9 121.35(18)
N2 C10 C11 110.09(16)
C9 C10 C11 128.56(18)
N3 C11 C12 122.24(18)
N3 C11 C10 112.55(17)
C12 C11 C10 125.20(18)
C13 C12 C11 120.02(19)
C12 C13 C14 118.4(2)
C15 C14 C13 119.5(2)
N3 C15 C14 123.94(19)
C21 C16 C17 116.06(19)
C21 C16 C8 121.98(19)
C17 C16 C8 121.96(19)
C18 C17 C16 122.1(2)
C17 C18 C19 121.5(2)
N4 C19 C20 121.4(2)
N4 C19 C18 121.8(2)
C20 C19 C18 116.7(2)
C21 C20 C19 121.0(2)
C20 C21 C16 122.6(2)
Si1 C24 Co1 116.14(10)
C1 N1 C5 116.17(17)
C1 N1 Co1 128.97(14)
C5 N1 Co1 114.85(13)
C6 N2 C10 119.00(16)
C6 N2 Co1 120.31(13)
C10 N2 Co1 120.65(13)
C15 N3 C11 115.96(17)
C15 N3 Co1 128.76(14)
C11 N3 Co1 115.26(13)
C19 N4 C22 120.6(2)
C19 N4 C23 120.6(2)
C22 N4 C23 118.80(19)
C24 Si1 C25 111.04(11)
C24 Si1 C27 113.28(11)
C25 Si1 C27 106.29(11)
C24 Si1 C26 112.37(10)
C25 Si1 C26 107.04(12)
C27 Si1 C26 106.39(13)
N2 Co1 N3 81.44(7)
N2 Co1 N1 81.49(7)
N3 Co1 N1 162.89(7)
N2 Co1 C24 178.21(8)
N3 Co1 C24 98.70(8)
N1 Co1 C24 98.34(8)

loop_
_geom_bond_atom_site_label_1
_geom_bond_atom_site_label_2
_geom_bond_distance
C1 N1 1.357(3)
C1 C2 1.372(3)
C2 C3 1.398(3)
C3 C4 1.376(3)
C4 C5 1.393(3)
C5 N1 1.377(2)
C5 C6 1.447(3)
C6 N2 1.365(2)
C6 C7 1.383(3)
C7 C8 1.407(3)
C8 C9 1.407(3)
C8 C16 1.478(3)
C9 C10 1.388(3)
C10 N2 1.365(3)
C10 C11 1.447(3)
C11 N3 1.385(3)
C11 C12 1.392(3)
C12 C13 1.376(3)
C13 C14 1.396(3)
C14 C15 1.372(3)
C15 N3 1.361(3)
C16 C21 1.400(3)
C16 C17 1.401(3)
C17 C18 1.382(3)
C18 C19 1.408(3)
C19 N4 1.369(3)
C19 C20 1.404(3)
C20 C21 1.384(3)
C22 N4 1.444(3)
C23 N4 1.447(3)
C24 Si1 1.860(2)
C24 Co1 1.9786(19)
C25 Si1 1.880(2)
C26 Si1 1.881(2)
C27 Si1 1.881(3)
N1 Co1 1.9328(17)
N2 Co1 1.8324(16)
N3 Co1 1.9188(17)

loop_
_geom_torsion_atom_site_label_1
_geom_torsion_atom_site_label_2
_geom_torsion_atom_site_label_3
_geom_torsion_atom_site_label_4
_geom_torsion
N1 C1 C2 C3 -1.5(3)
C1 C2 C3 C4 0.7(3)
C2 C3 C4 C5 0.8(3)
C3 C4 C5 N1 -1.7(3)
C3 C4 C5 C6 178.08(18)
N1 C5 C6 N2 -1.6(2)
C4 C5 C6 N2 178.62(18)
N1 C5 C6 C7 177.05(19)
C4 C5 C6 C7 -2.8(3)
N2 C6 C7 C8 -1.3(3)
C5 C6 C7 C8 -179.77(18)
C6 C7 C8 C9 -1.6(3)
C6 C7 C8 C16 177.39(18)
C7 C8 C9 C10 2.1(3)
C16 C8 C9 C10 -176.88(18)
C8 C9 C10 N2 0.2(3)
C8 C9 C10 C11 179.51(19)
N2 C10 C11 N3 0.8(2)
C9 C10 C11 N3 -178.57(19)
N2 C10 C11 C12 -178.16(18)
C9 C10 C11 C12 2.5(3)
N3 C11 C12 C13 0.3(3)
C10 C11 C12 C13 179.16(19)
C11 C12 C13 C14 -0.1(3)
C12 C13 C14 C15 0.1(3)
C13 C14 C15 N3 -0.2(3)
C7 C8 C16 C21 -165.4(2)
C9 C8 C16 C21 13.6(3)
C7 C8 C16 C17 14.4(3)
C9 C8 C16 C17 -166.7(2)
C21 C16 C17 C18 1.1(3)
C8 C16 C17 C18 -178.6(2)
C16 C17 C18 C19 -0.1(4)
C17 C18 C19 N4 179.2(3)
C17 C18 C19 C20 -0.9(4)
N4 C19 C20 C21 -179.1(3)
C18 C19 C20 C21 0.9(4)
C19 C20 C21 C16 0.1(4)
C17 C16 C21 C20 -1.1(4)
C8 C16 C21 C20 178.7(2)
C2 C1 N1 C5 0.6(3)
C2 C1 N1 Co1 179.21(15)
C4 C5 N1 C1 1.0(3)
C6 C5 N1 C1 -178.81(16)
C4 C5 N1 Co1 -177.79(15)
C6 C5 N1 Co1 2.4(2)
C7 C6 N2 C10 3.7(3)
C5 C6 N2 C10 -177.62(16)
C7 C6 N2 Co1 -178.70(14)
C5 C6 N2 Co1 0.0(2)
C9 C10 N2 C6 -3.1(3)
C11 C10 N2 C6 177.48(16)
C9 C10 N2 Co1 179.24(14)
C11 C10 N2 Co1 -0.2(2)
C14 C15 N3 C11 0.4(3)
C14 C15 N3 Co1 -177.70(17)
C12 C11 N3 C15 -0.4(3)
C10 C11 N3 C15 -179.39(17)
C12 C11 N3 Co1 177.91(15)
C10 C11 N3 Co1 -1.1(2)
C20 C19 N4 C22 -175.8(3)
C18 C19 N4 C22 4.1(4)
C20 C19 N4 C23 3.7(4)
C18 C19 N4 C23 -176.4(3)
Co1 C24 Si1 C25 -178.20(11)
Co1 C24 Si1 C27 62.28(15)
Co1 C24 Si1 C26 -58.34(15)
C6 N2 Co1 N3 -177.93(15)
C10 N2 Co1 N3 -0.33(14)
C6 N2 Co1 N1 1.01(14)
C10 N2 Co1 N1 178.62(15)
